data_7240491
loop_
_publ_author_name
'Huski\'c, Igor'
'Arhangelskis, Mihails'
'Fri\<s\<ci\'c, Tomislav'

_publ_section_title
;
 Solvent-free ageing reactions of rare earth element oxides: from
 geomimetic synthesis of new metal--organic materials towards a simple,
 environmentally friendly separation of scandium
;
_journal_issue 13
_journal_name_full 'Green Chemistry'
_journal_page_first 4364
_journal_page_last 4375
_journal_paper_doi 10.1039/D0GC00454E
_journal_volume 22
_journal_year 2020
_chemical_formula_sum 'C7 H12 K3.5 O20 Sc'
_chemical_formula_weight 597.98
_space_group_crystal_system monoclinic
_space_group_IT_number 15
_space_group_name_Hall '-C 2yc'
_space_group_name_H-M_alt 'C 1 2/c 1'
_atom_sites_solution_hydrogens difmap
_audit_creation_method SHELXL-2018/3
_audit_update_record
;
2019-11-04 deposited with the CCDC.	2020-05-08 downloaded from the CCDC.
;
_cell_angle_alpha 90
_cell_angle_beta 92.190(4)
_cell_angle_gamma 90
_cell_formula_units_Z 8
_cell_length_a 15.8839(14)
_cell_length_b 11.4558(10)
_cell_length_c 22.7314(19)
_cell_measurement_reflns_used 38393
_cell_measurement_temperature 273(2)
_cell_measurement_theta_max 144.285
_cell_measurement_theta_min 7.784
_cell_volume 4133.2(6)
_computing_cell_refinement 'SAINT V8.35A, Bruker-AXS'
_computing_data_collection 'APEX 2, Bruker-AXS'
_computing_data_reduction 'SAINT V8.35A, Bruker-AXS'
_computing_structure_refinement 'SHELXL-2018/3 (Sheldrick, 2018)'
_computing_structure_solution 'SHELXT 2014/5 (Sheldrick, 2014)'
_diffrn_ambient_temperature 273(2)
_diffrn_measured_fraction_theta_full 0.999
_diffrn_measured_fraction_theta_max 0.997
_diffrn_measurement_device_type 'Bruker PHOTON 100 CMOS'
_diffrn_measurement_method 'omega scans'
_diffrn_radiation_probe x-ray
_diffrn_radiation_type CuK\a
_diffrn_radiation_wavelength 1.54178
_diffrn_reflns_av_R_equivalents 0.0738
_diffrn_reflns_av_unetI/netI 0.0396
_diffrn_reflns_Laue_measured_fraction_full 0.999
_diffrn_reflns_Laue_measured_fraction_max 0.997
_diffrn_reflns_limit_h_max 19
_diffrn_reflns_limit_h_min -19
_diffrn_reflns_limit_k_max 14
_diffrn_reflns_limit_k_min -14
_diffrn_reflns_limit_l_max 27
_diffrn_reflns_limit_l_min -28
_diffrn_reflns_number 35859
_diffrn_reflns_point_group_measured_fraction_full 0.999
_diffrn_reflns_point_group_measured_fraction_max 0.997
_diffrn_reflns_theta_full 67.679
_diffrn_reflns_theta_max 72.485
_diffrn_reflns_theta_min 3.892
_diffrn_source 'sealed x-ray tube'
_exptl_absorpt_coefficient_mu 10.281
_exptl_absorpt_correction_T_max 0.7536
_exptl_absorpt_correction_T_min 0.4751
_exptl_absorpt_correction_type multi-scan
_exptl_absorpt_process_details 'SADABS-2012/1, G. Sheldrick'
_exptl_crystal_colour colourless
_exptl_crystal_density_diffrn 1.922
_exptl_crystal_description block
_exptl_crystal_F_000 2412
_exptl_crystal_size_max 0.2
_exptl_crystal_size_mid 0.2
_exptl_crystal_size_min 0.15
_refine_diff_density_max 0.483
_refine_diff_density_min -0.674
_refine_diff_density_rms 0.098
_refine_ls_extinction_method none
_refine_ls_goodness_of_fit_ref 1.052
_refine_ls_hydrogen_treatment refxyz
_refine_ls_matrix_type full
_refine_ls_number_parameters 337
_refine_ls_number_reflns 4080
_refine_ls_number_restraints 32
_refine_ls_restrained_S_all 1.051
_refine_ls_R_factor_all 0.0606
_refine_ls_R_factor_gt 0.0481
_refine_ls_shift/su_max 0.001
_refine_ls_shift/su_mean 0.000
_refine_ls_structure_factor_coef Fsqd
_refine_ls_weighting_details 'w=1/[\s^2^(Fo^2^)+(0.0693P)^2^+16.4014P] where P=(Fo^2^+2Fc^2^)/3'
_refine_ls_weighting_scheme calc
_refine_ls_wR_factor_gt 0.1263
_refine_ls_wR_factor_ref 0.1425
_reflns_Friedel_coverage 0.000
_reflns_number_gt 3354
_reflns_number_total 4080
_reflns_threshold_expression 'I > 2\s(I)'
_cod_data_source_file d0gc00454e1.cif
_cod_data_source_block Sc2K8ox7
_cod_depositor_comments
;Adding full bibliography for 7240489--7240496.cif.

 Adding full bibliography for 7240489--7240496.cif.
;
_cod_original_sg_symbol_H-M 'C 2/c'
_cod_original_formula_sum 'C7 H12 K3.50 O20 Sc'
_cod_database_code 7240491
_shelx_shelxl_version_number 2018/3
_shelx_space_group_comment
;
The symmetry employed for this shelxl refinement is uniquely defined
by the following loop, which should always be used as a source of
symmetry information in preference to the above space-group names.
They are only intended as comments.
;

loop_
_space_group_symop_operation_xyz
'x, y, z'
'-x, y, -z+1/2'
'x+1/2, y+1/2, z'
'-x+1/2, y+1/2, -z+1/2'
'-x, -y, -z'
'x, -y, z-1/2'
'-x+1/2, -y+1/2, -z'
'x+1/2, -y+1/2, z-1/2'

loop_
_atom_site_label
_atom_site_type_symbol
_atom_site_fract_x
_atom_site_fract_y
_atom_site_fract_z
_atom_site_U_iso_or_equiv
_atom_site_adp_type
_atom_site_occupancy
_atom_site_site_symmetry_order
_atom_site_calc_flag
_atom_site_refinement_flags_posn
_atom_site_refinement_flags_adp
_atom_site_refinement_flags_occupancy
_atom_site_disorder_assembly
_atom_site_disorder_group
Sc1 Sc 0.38473(4) 0.31729(5) 0.64468(2) 0.02211(17) Uani 1 1 d . . . . .
K1 K 0.59773(6) 0.45529(9) 0.59487(4) 0.0525(3) Uani 1 1 d D . . . .
C1 C 0.3379(3) 0.3687(4) 0.51710(16) 0.0392(8) Uani 1 1 d . . . . .
O1 O 0.3015(2) 0.4004(4) 0.47091(13) 0.0601(9) Uani 1 1 d . . . . .
K2 K 0.27232(5) 0.81927(6) 0.72721(4) 0.0378(2) Uani 1 1 d . . . . .
O2 O 0.41875(16) 0.1309(2) 0.64204(12) 0.0372(6) Uani 1 1 d . . . . .
C2 C 0.4328(3) 0.3453(4) 0.51791(15) 0.0382(8) Uani 1 1 d . . . . .
O3 O 0.4717(2) 0.3563(4) 0.47228(14) 0.0742(12) Uani 1 1 d . . . . .
C3 C 0.3673(2) 0.0542(3) 0.65901(16) 0.0330(7) Uani 1 1 d . . . . .
K3 K 0.000000 0.35904(15) 0.750000 0.0626(4) Uani 1 2 d DS T P . .
K4 K 0.14417(6) 0.32941(10) 0.59986(4) 0.0504(3) Uani 1 1 d D . . . .
C4 C 0.2773(2) 0.1006(3) 0.66745(14) 0.0274(7) Uani 1 1 d . . . . .
O4 O 0.5310(2) 0.0982(3) 0.54418(13) 0.0497(7) Uani 1 1 d D . . . .
H2 H 0.567(3) 0.115(5) 0.5776(13) 0.075 Uiso 1 1 d D U . . .
H1 H 0.549(3) 0.147(4) 0.5134(14) 0.075 Uiso 1 1 d D U . . .
O5 O 0.0783(2) 0.5108(3) 0.6719(2) 0.0747(11) Uani 1 1 d D . . . .
C5 C 0.3815(2) 0.5800(3) 0.66211(18) 0.0376(8) Uani 1 1 d . . . . .
H8 H 0.1295(3) 0.5237(3) 0.69388(16) 0.056 Uiso 1 1 d D U . . .
C6 C 0.2894(2) 0.5430(3) 0.66988(15) 0.0320(7) Uani 1 1 d . . . . .
O6 O 0.1318(3) 0.4378(5) 0.4921(2) 0.0928(14) Uani 1 1 d D . . . .
H4 H 0.160(4) 0.510(2) 0.4993(7) 0.139 Uiso 1 1 d D U . . .
H3 H 0.0727(4) 0.442(5) 0.4844(13) 0.139 Uiso 1 1 d D U . . .
C7 C 0.4613(2) 0.3072(3) 0.76888(13) 0.0239(6) Uani 1 1 d . . . . .
O8 O 0.0806(2) 0.1919(4) 0.68603(19) 0.0710(11) Uani 1 1 d D . . . .
O10 O 0.46388(16) 0.3131(2) 0.56704(10) 0.0327(5) Uani 1 1 d . . . . .
O11 O 0.43033(16) 0.4977(2) 0.64802(12) 0.0366(6) Uani 1 1 d . . . . .
O12 O 0.27846(15) 0.4342(2) 0.67221(11) 0.0313(5) Uani 1 1 d . . . . .
O13 O 0.23441(18) 0.6186(2) 0.67290(17) 0.0543(8) Uani 1 1 d . . . . .
O14 O 0.4020(2) 0.6824(3) 0.6702(2) 0.0689(11) Uani 1 1 d . . . . .
O15 O 0.22001(16) 0.0327(2) 0.67874(13) 0.0403(6) Uani 1 1 d . . . . .
O16 O 0.27134(14) 0.2106(2) 0.66257(10) 0.0297(5) Uani 1 1 d . . . . .
O17 O 0.38290(19) -0.0491(2) 0.66892(17) 0.0561(9) Uani 1 1 d . . . . .
O18 O 0.47423(14) 0.3086(2) 0.82323(10) 0.0299(5) Uani 1 1 d . . . . .
O19 O 0.39108(14) 0.3067(2) 0.74186(10) 0.0304(5) Uani 1 1 d . . . . .
O9 O 0.30577(17) 0.3507(3) 0.56558(11) 0.0407(6) Uani 1 1 d . . . . .
H10 H 0.1286(3) 0.1740(4) 0.71055(16) 0.061 Uiso 1 1 d D U . . .
H9 H 0.0352(3) 0.1522(3) 0.66648(18) 0.061 Uiso 1 1 d D U . . .
H5 H 0.0351(11) 0.5679(19) 0.6678(14) 0.061 Uiso 1 1 d D U . . .
O7 O 0.7024(8) 0.2619(9) 0.5680(4) 0.244(6) Uani 1 1 d D . . . .
H7 H 0.669(3) 0.2044(13) 0.586(4) 0.366 Uiso 1 1 d D U . . .
H6 H 0.696(5) 0.269(5) 0.5264(4) 0.366 Uiso 1 1 d D U . . .
O5A O 0.5374(5) 0.1545(8) 0.4304(3) 0.0697(19) Uani 0.5673 1 d D . P A 1
H12A H 0.531(8) 0.085(4) 0.453(3) 0.105 Uiso 0.5673 1 d D U P B 1
H11A H 0.541(9) 0.227(3) 0.451(3) 0.105 Uiso 0.5673 1 d D U P C 1
O5B O 0.6078(6) 0.1837(7) 0.4499(4) 0.064(2) Uani 0.4327 1 d D . P D 2
H12B H 0.661(3) 0.199(12) 0.433(4) 0.096 Uiso 0.4327 1 d D U P E 2
H11B H 0.560(3) 0.18(2) 0.423(3) 0.096 Uiso 0.4327 1 d D U P F 2

loop_
_atom_site_aniso_label
_atom_site_aniso_U_11
_atom_site_aniso_U_22
_atom_site_aniso_U_33
_atom_site_aniso_U_23
_atom_site_aniso_U_13
_atom_site_aniso_U_12
Sc1 0.0241(3) 0.0216(3) 0.0207(3) 0.0013(2) 0.0022(2) -0.0005(2)
K1 0.0470(5) 0.0626(6) 0.0473(5) 0.0189(4) -0.0045(4) -0.0209(4)
C1 0.043(2) 0.043(2) 0.0320(18) 0.0030(15) -0.0008(15) -0.0095(17)
O1 0.0469(17) 0.097(3) 0.0354(15) 0.0224(16) -0.0052(12) -0.0093(17)
K2 0.0413(4) 0.0275(4) 0.0457(4) 0.0017(3) 0.0172(3) -0.0011(3)
O2 0.0340(13) 0.0226(12) 0.0560(15) 0.0028(11) 0.0172(11) 0.0000(10)
C2 0.046(2) 0.043(2) 0.0256(16) 0.0013(15) 0.0027(15) -0.0021(17)
O3 0.060(2) 0.123(3) 0.0404(17) 0.0274(19) 0.0195(15) 0.018(2)
C3 0.0340(17) 0.0241(16) 0.0414(18) 0.0035(14) 0.0065(14) -0.0014(13)
K3 0.0404(7) 0.0687(10) 0.0792(10) 0.000 0.0106(7) 0.000
K4 0.0360(4) 0.0753(7) 0.0397(5) -0.0009(4) -0.0016(3) 0.0028(4)
C4 0.0336(17) 0.0232(15) 0.0256(15) -0.0014(12) 0.0034(13) -0.0026(13)
O4 0.0576(18) 0.0514(17) 0.0405(15) 0.0003(13) 0.0069(13) 0.0281(15)
O5 0.0429(18) 0.058(2) 0.124(3) 0.005(2) 0.010(2) 0.0023(15)
C5 0.0394(19) 0.0267(17) 0.047(2) 0.0005(15) 0.0088(16) -0.0012(15)
C6 0.0334(17) 0.0273(16) 0.0354(17) -0.0005(13) 0.0018(14) 0.0005(14)
O6 0.073(3) 0.131(4) 0.074(3) 0.020(3) -0.001(2) 0.021(3)
C7 0.0284(16) 0.0228(15) 0.0207(14) -0.0005(11) 0.0044(12) 0.0012(12)
O8 0.0465(19) 0.080(3) 0.088(3) -0.008(2) 0.0134(18) -0.0056(17)
O10 0.0342(13) 0.0393(13) 0.0250(11) 0.0003(9) 0.0063(9) 0.0011(10)
O11 0.0341(13) 0.0267(12) 0.0495(14) 0.0010(11) 0.0086(11) -0.0029(10)
O12 0.0311(12) 0.0224(11) 0.0406(13) -0.0005(9) 0.0046(10) 0.0001(9)
O13 0.0389(15) 0.0288(14) 0.095(2) -0.0050(14) 0.0040(15) 0.0087(12)
O14 0.0542(19) 0.0280(15) 0.126(3) -0.0142(17) 0.026(2) -0.0095(13)
O15 0.0322(13) 0.0317(13) 0.0571(16) 0.0076(11) 0.0030(11) -0.0078(10)
O16 0.0274(11) 0.0244(11) 0.0374(12) 0.0019(9) 0.0019(9) -0.0016(9)
O17 0.0462(16) 0.0249(13) 0.099(3) 0.0131(14) 0.0254(16) 0.0057(12)
O18 0.0257(11) 0.0428(13) 0.0213(10) -0.0042(9) 0.0032(9) -0.0003(10)
O19 0.0246(11) 0.0433(14) 0.0234(11) 0.0008(9) 0.0007(9) 0.0001(9)
O9 0.0379(14) 0.0583(17) 0.0260(12) 0.0071(11) 0.0001(10) -0.0016(12)
O7 0.364(15) 0.210(10) 0.160(8) 0.050(7) 0.026(9) 0.173(11)
O5A 0.075(5) 0.077(5) 0.059(4) 0.003(3) 0.020(3) 0.004(4)
O5B 0.080(6) 0.059(5) 0.055(4) 0.007(4) 0.023(4) 0.024(5)

loop_
_atom_type_symbol
_atom_type_description
_atom_type_scat_dispersion_real
_atom_type_scat_dispersion_imag
_atom_type_scat_source
C C 0.0181 0.0091 'International Tables Vol C Tables 4.2.6.8 and 6.1.1.4'
K K 0.3868 1.0657 'International Tables Vol C Tables 4.2.6.8 and 6.1.1.4'
O O 0.0492 0.0322 'International Tables Vol C Tables 4.2.6.8 and 6.1.1.4'
Sc Sc 0.3119 1.5331 'International Tables Vol C Tables 4.2.6.8 and 6.1.1.4'
H H 0.0000 0.0000 'International Tables Vol C Tables 4.2.6.8 and 6.1.1.4'

loop_
_geom_angle_atom_site_label_1
_geom_angle_atom_site_label_2
_geom_angle_atom_site_label_3
_geom_angle
_geom_angle_site_symmetry_1
_geom_angle_site_symmetry_3
_geom_angle_publ_flag
O9 Sc1 O11 92.41(11) . . ?
O9 Sc1 O2 106.30(11) . . ?
O11 Sc1 O2 146.51(10) . . ?
O9 Sc1 O10 70.88(10) . . ?
O11 Sc1 O10 81.40(9) . . ?
O2 Sc1 O10 79.01(9) . . ?
O9 Sc1 O19 146.52(10) . . ?
O11 Sc1 O19 90.83(10) . . ?
O2 Sc1 O19 88.41(10) . . ?
O10 Sc1 O19 142.43(9) . . ?
O9 Sc1 O16 78.68(10) . . ?
O11 Sc1 O16 141.29(9) . . ?
O2 Sc1 O16 70.96(9) . . ?
O10 Sc1 O16 128.59(9) . . ?
O19 Sc1 O16 78.10(9) . . ?
O9 Sc1 O12 73.33(10) . . ?
O11 Sc1 O12 71.39(9) . . ?
O2 Sc1 O12 140.14(9) . . ?
O10 Sc1 O12 133.49(9) . . ?
O19 Sc1 O12 76.23(9) . . ?
O16 Sc1 O12 69.96(9) . . ?
O9 Sc1 O18 141.17(9) . 2_656 ?
O11 Sc1 O18 73.56(9) . 2_656 ?
O2 Sc1 O18 74.54(9) . 2_656 ?
O10 Sc1 O18 71.30(9) . 2_656 ?
O19 Sc1 O18 71.24(8) . 2_656 ?
O16 Sc1 O18 133.90(9) . 2_656 ?
O12 Sc1 O18 131.08(9) . 2_656 ?
O9 Sc1 K2 104.44(7) . 4_546 ?
O11 Sc1 K2 100.86(7) . 4_546 ?
O2 Sc1 K2 100.96(7) . 4_546 ?
O10 Sc1 K2 174.98(7) . 4_546 ?
O19 Sc1 K2 42.39(6) . 4_546 ?
O16 Sc1 K2 47.40(6) . 4_546 ?
O12 Sc1 K2 44.42(6) . 4_546 ?
O18 Sc1 K2 113.60(6) 2_656 4_546 ?
O9 Sc1 K4 42.01(7) . . ?
O11 Sc1 K4 107.07(7) . . ?
O2 Sc1 K4 105.36(7) . . ?
O10 Sc1 K4 111.87(7) . . ?
O19 Sc1 K4 105.57(6) . . ?
O16 Sc1 K4 43.92(6) . . ?
O12 Sc1 K4 47.19(6) . . ?
O18 Sc1 K4 176.80(6) 2_656 . ?
K2 Sc1 K4 63.23(2) 4_546 . ?
O9 Sc1 K1 99.52(7) . . ?
O11 Sc1 K1 49.07(7) . . ?
O2 Sc1 K1 99.60(7) . . ?
O10 Sc1 K1 42.01(7) . . ?
O19 Sc1 K1 107.59(6) . . ?
O16 Sc1 K1 169.16(7) . . ?
O12 Sc1 K1 120.00(6) . . ?
O18 Sc1 K1 44.08(6) 2_656 . ?
K2 Sc1 K1 142.36(3) 4_546 . ?
K4 Sc1 K1 138.64(3) . . ?
O10 K1 O1 133.57(9) . 5_666 ?
O10 K1 O18 57.30(7) . 2_656 ?
O1 K1 O18 168.12(8) 5_666 2_656 ?
O10 K1 O15 148.84(8) . 3 ?
O1 K1 O15 77.29(9) 5_666 3 ?
O18 K1 O15 91.59(7) 2_656 3 ?
O10 K1 O3 92.64(11) . 5_666 ?
O1 K1 O3 58.55(10) 5_666 5_666 ?
O18 K1 O3 131.04(9) 2_656 5_666 ?
O15 K1 O3 111.59(12) 3 5_666 ?
O10 K1 O7 86.7(3) . . ?
O1 K1 O7 89.7(3) 5_666 . ?
O18 K1 O7 86.1(2) 2_656 . ?
O15 K1 O7 89.8(3) 3 . ?
O3 K1 O7 133.9(2) 5_666 . ?
O10 K1 O11 59.76(7) . . ?
O1 K1 O11 131.14(10) 5_666 . ?
O18 K1 O11 55.68(7) 2_656 . ?
O15 K1 O11 105.99(8) 3 . ?
O3 K1 O11 76.23(9) 5_666 . ?
O7 K1 O11 138.1(3) . . ?
O10 K1 C2 21.02(8) . . ?
O1 K1 C2 113.52(9) 5_666 . ?
O18 K1 C2 77.81(8) 2_656 . ?
O15 K1 C2 168.89(9) 3 . ?
O3 K1 C2 74.04(12) 5_666 . ?
O7 K1 C2 92.7(3) . . ?
O11 K1 C2 65.34(8) . . ?
O10 K1 O8 122.14(8) . 3 ?
O1 K1 O8 85.15(11) 5_666 3 ?
O18 K1 O8 91.66(9) 2_656 3 ?
O15 K1 O8 53.82(9) 3 3 ?
O3 K1 O8 71.70(12) 5_666 3 ?
O7 K1 O8 143.5(3) . 3 ?
O11 K1 O8 62.42(8) . 3 ?
C2 K1 O8 122.40(10) . 3 ?
O10 K1 C1 115.42(8) . 5_666 ?
O1 K1 C1 19.48(9) 5_666 5_666 ?
O18 K1 C1 172.38(9) 2_656 5_666 ?
O15 K1 C1 95.73(9) 3 5_666 ?
O3 K1 C1 43.61(10) 5_666 5_666 ?
O7 K1 C1 96.0(2) . 5_666 ?
O11 K1 C1 119.77(9) . 5_666 ?
C2 K1 C1 94.76(9) . 5_666 ?
O8 K1 C1 90.93(10) 3 5_666 ?
O10 K1 C2 97.84(9) . 5_666 ?
O1 K1 C2 43.46(9) 5_666 5_666 ?
O18 K1 C2 147.72(9) 2_656 5_666 ?
O15 K1 C2 111.61(9) 3 5_666 ?
O3 K1 C2 19.68(9) 5_666 5_666 ?
O7 K1 C2 114.9(2) . 5_666 ?
O11 K1 C2 95.18(9) . 5_666 ?
C2 K1 C2 77.04(11) . 5_666 ?
O8 K1 C2 85.04(10) 3 5_666 ?
C1 K1 C2 25.66(10) 5_666 5_666 ?
O10 K1 Sc1 32.69(5) . . ?
O1 K1 Sc1 155.85(7) 5_666 . ?
O18 K1 Sc1 35.61(5) 2_656 . ?
O15 K1 Sc1 120.67(6) 3 . ?
O3 K1 Sc1 98.02(8) 5_666 . ?
O7 K1 Sc1 105.3(3) . . ?
O11 K1 Sc1 33.45(5) . . ?
C2 K1 Sc1 48.26(6) . . ?
O8 K1 Sc1 93.14(6) 3 . ?
C1 K1 Sc1 137.05(7) 5_666 . ?
C2 K1 Sc1 112.39(7) 5_666 . ?
O1 C1 O9 127.2(4) . . ?
O1 C1 C2 119.4(3) . . ?
O9 C1 C2 113.4(3) . . ?
O1 C1 K1 48.7(2) . 5_666 ?
O9 C1 K1 153.4(3) . 5_666 ?
C2 C1 K1 77.9(2) . 5_666 ?
O1 C1 K4 66.2(3) . 7_556 ?
O9 C1 K4 127.5(3) . 7_556 ?
C2 C1 K4 77.8(2) . 7_556 ?
K1 C1 K4 77.50(8) 5_666 7_556 ?
C1 O1 K1 111.9(3) . 5_666 ?
C1 O1 K4 93.3(3) . 7_556 ?
K1 O1 K4 92.68(10) 5_666 7_556 ?
O13 K2 O17 113.19(11) . 1_565 ?
O13 K2 O19 82.72(9) . 4_556 ?
O17 K2 O19 143.29(9) 1_565 4_556 ?
O13 K2 O12 136.08(9) . 4_556 ?
O17 K2 O12 110.67(9) 1_565 4_556 ?
O19 K2 O12 60.22(7) 4_556 4_556 ?
O13 K2 O15 120.87(10) . 1_565 ?
O17 K2 O15 60.47(8) 1_565 1_565 ?
O19 K2 O15 82.86(8) 4_556 1_565 ?
O12 K2 O15 79.56(8) 4_556 1_565 ?
O13 K2 O16 88.43(9) . 4_556 ?
O17 K2 O16 147.52(10) 1_565 4_556 ?
O19 K2 O16 59.52(7) 4_556 4_556 ?
O12 K2 O16 53.74(7) 4_556 4_556 ?
O15 K2 O16 129.62(8) 1_565 4_556 ?
O13 K2 O14 58.93(9) . . ?
O17 K2 O14 66.45(9) 1_565 . ?
O19 K2 O14 141.28(9) 4_556 . ?
O12 K2 O14 147.90(11) 4_556 . ?
O15 K2 O14 119.81(10) 1_565 . ?
O16 K2 O14 110.31(10) 4_556 . ?
O13 K2 O8 92.14(10) . 4_556 ?
O17 K2 O8 94.61(10) 1_565 4_556 ?
O19 K2 O8 118.56(8) 4_556 4_556 ?
O12 K2 O8 86.55(9) 4_556 4_556 ?
O15 K2 O8 143.77(10) 1_565 4_556 ?
O16 K2 O8 59.17(8) 4_556 4_556 ?
O14 K2 O8 62.57(12) . 4_556 ?
O13 K2 C6 18.32(9) . . ?
O17 K2 C6 105.42(9) 1_565 . ?
O19 K2 C6 98.01(8) 4_556 . ?
O12 K2 C6 140.92(8) 4_556 . ?
O15 K2 C6 133.05(9) 1_565 . ?
O16 K2 C6 87.54(8) 4_556 . ?
O14 K2 C6 43.31(8) . . ?
O8 K2 C6 75.98(10) 4_556 . ?
O13 K2 C3 123.68(10) . 1_565 ?
O17 K2 C3 17.82(8) 1_565 1_565 ?
O19 K2 C3 126.21(8) 4_556 1_565 ?
O12 K2 C3 98.29(8) 4_556 1_565 ?
O15 K2 C3 43.54(8) 1_565 1_565 ?
O16 K2 C3 146.91(8) 4_556 1_565 ?
O14 K2 C3 83.83(9) . 1_565 ?
O8 K2 C3 107.21(9) 4_556 1_565 ?
C6 K2 C3 120.09(9) . 1_565 ?
O13 K2 C4 128.47(10) . 1_565 ?
O17 K2 C4 43.15(8) 1_565 1_565 ?
O19 K2 C4 100.66(8) 4_556 1_565 ?
O12 K2 C4 83.96(7) 4_556 1_565 ?
O15 K2 C4 18.59(8) 1_565 1_565 ?
O16 K2 C4 137.66(7) 4_556 1_565 ?
O14 K2 C4 107.12(9) . 1_565 ?
O8 K2 C4 127.35(9) 4_556 1_565 ?
C6 K2 C4 134.22(8) . 1_565 ?
C3 K2 C4 25.57(8) 1_565 1_565 ?
O13 K2 K3 112.15(7) . 3 ?
O17 K2 K3 48.90(8) 1_565 3 ?
O19 K2 K3 156.55(6) 4_556 3 ?
O12 K2 K3 98.08(6) 4_556 3 ?
O15 K2 K3 102.94(6) 1_565 3 ?
O16 K2 K3 101.44(5) 4_556 3 ?
O14 K2 K3 54.71(8) . 3 ?
O8 K2 K3 45.98(7) 4_556 3 ?
C6 K2 K3 94.38(7) . 3 ?
C3 K2 K3 61.57(7) 1_565 3 ?
C4 K2 K3 84.46(6) 1_565 3 ?
C3 O2 Sc1 120.1(2) . . ?
O3 C2 O10 125.7(4) . . ?
O3 C2 C1 119.8(4) . . ?
O10 C2 C1 114.5(3) . . ?
O3 C2 K1 89.7(3) . . ?
O10 C2 K1 51.16(19) . . ?
C1 C2 K1 133.8(2) . . ?
O3 C2 K1 50.9(2) . 5_666 ?
O10 C2 K1 153.0(3) . 5_666 ?
C1 C2 K1 76.4(2) . 5_666 ?
K1 C2 K1 102.96(11) . 5_666 ?
O3 C2 K4 65.7(3) . 7_556 ?
O10 C2 K4 128.3(3) . 7_556 ?
C1 C2 K4 77.1(2) . 7_556 ?
K1 C2 K4 148.69(13) . 7_556 ?
K1 C2 K4 77.11(8) 5_666 7_556 ?
C2 O3 K1 109.4(3) . 5_666 ?
C2 O3 K4 93.8(3) . 7_556 ?
K1 O3 K4 91.48(11) 5_666 7_556 ?
O17 C3 O2 126.5(3) . . ?
O17 C3 C4 119.3(3) . . ?
O2 C3 C4 114.1(3) . . ?
O17 C3 K2 42.31(19) . 1_545 ?
O2 C3 K2 165.0(3) . 1_545 ?
C4 C3 K2 77.96(17) . 1_545 ?
O8 K3 O8 91.75(18) 2_556 . ?
O8 K3 O17 103.10(11) 2_556 4_556 ?
O8 K3 O17 107.54(10) . 4_556 ?
O8 K3 O17 107.54(10) 2_556 3_455 ?
O8 K3 O17 103.10(11) . 3_455 ?
O17 K3 O17 135.42(14) 4_556 3_455 ?
O8 K3 O5 82.56(12) 2_556 2_556 ?
O8 K3 O5 172.54(13) . 2_556 ?
O17 K3 O5 69.33(10) 4_556 2_556 ?
O17 K3 O5 83.30(12) 3_455 2_556 ?
O8 K3 O5 172.54(14) 2_556 . ?
O8 K3 O5 82.56(12) . . ?
O17 K3 O5 83.30(12) 4_556 . ?
O17 K3 O5 69.33(10) 3_455 . ?
O5 K3 O5 103.50(18) 2_556 . ?
O8 K3 O14 67.74(13) 2_556 3_445 ?
O8 K3 O14 57.94(11) . 3_445 ?
O17 K3 O14 161.06(11) 4_556 3_445 ?
O17 K3 O14 63.23(10) 3_455 3_445 ?
O5 K3 O14 123.36(10) 2_556 3_445 ?
O5 K3 O14 105.00(12) . 3_445 ?
O8 K3 O14 57.94(11) 2_556 4_546 ?
O8 K3 O14 67.74(13) . 4_546 ?
O17 K3 O14 63.23(10) 4_556 4_546 ?
O17 K3 O14 161.06(11) 3_455 4_546 ?
O5 K3 O14 105.00(12) 2_556 4_546 ?
O5 K3 O14 123.36(10) . 4_546 ?
O14 K3 O14 98.43(16) 3_445 4_546 ?
O8 K3 K2 60.72(8) 2_556 3_445 ?
O8 K3 K2 108.41(9) . 3_445 ?
O17 K3 K2 140.74(7) 4_556 3_445 ?
O17 K3 K2 47.16(6) 3_455 3_445 ?
O5 K3 K2 73.01(8) 2_556 3_445 ?
O5 K3 K2 116.50(8) . 3_445 ?
O14 K3 K2 50.53(6) 3_445 3_445 ?
O14 K3 K2 118.24(7) 4_546 3_445 ?
O8 K3 K2 108.41(9) 2_556 4_546 ?
O8 K3 K2 60.72(8) . 4_546 ?
O17 K3 K2 47.16(6) 4_556 4_546 ?
O17 K3 K2 140.74(7) 3_455 4_546 ?
O5 K3 K2 116.50(8) 2_556 4_546 ?
O5 K3 K2 73.01(8) . 4_546 ?
O14 K3 K2 118.24(7) 3_445 4_546 ?
O14 K3 K2 50.53(6) 4_546 4_546 ?
K2 K3 K2 165.71(6) 3_445 4_546 ?
O8 K3 K4 130.80(10) 2_556 . ?
O8 K3 K4 39.99(9) . . ?
O17 K3 K4 101.43(7) 4_556 . ?
O17 K3 K4 82.14(7) 3_455 . ?
O5 K3 K4 146.38(10) 2_556 . ?
O5 K3 K4 42.90(9) . . ?
O14 K3 K4 75.43(7) 3_445 . ?
O14 K3 K4 98.39(8) 4_546 . ?
K2 K3 K4 116.20(2) 3_445 . ?
K2 K3 K4 62.503(19) 4_546 . ?
O8 K3 K4 40.00(9) 2_556 2_556 ?
O8 K3 K4 130.81(10) . 2_556 ?
O17 K3 K4 82.14(7) 4_556 2_556 ?
O17 K3 K4 101.43(7) 3_455 2_556 ?
O5 K3 K4 42.90(9) 2_556 2_556 ?
O5 K3 K4 146.38(10) . 2_556 ?
O14 K3 K4 98.39(8) 3_445 2_556 ?
O14 K3 K4 75.43(7) 4_546 2_556 ?
K2 K3 K4 62.504(19) 3_445 2_556 ?
K2 K3 K4 116.20(2) 4_546 2_556 ?
K4 K3 K4 170.72(6) . 2_556 ?
O9 K4 O8 129.36(10) . . ?
O9 K4 O6 74.93(11) . . ?
O8 K4 O6 152.00(14) . . ?
O9 K4 O16 61.09(7) . . ?
O8 K4 O16 68.42(10) . . ?
O6 K4 O16 134.71(11) . . ?
O9 K4 O5 117.87(10) . . ?
O8 K4 O5 81.68(12) . . ?
O6 K4 O5 99.61(15) . . ?
O16 K4 O5 109.60(10) . . ?
O9 K4 O12 56.26(7) . . ?
O8 K4 O12 96.64(10) . . ?
O6 K4 O12 110.13(13) . . ?
O16 K4 O12 53.77(7) . . ?
O5 K4 O12 69.71(9) . . ?
O9 K4 O5A 148.58(14) . 7_556 ?
O8 K4 O5A 79.54(16) . 7_556 ?
O6 K4 O5A 74.19(16) . 7_556 ?
O16 K4 O5A 146.66(16) . 7_556 ?
O5 K4 O5A 73.29(18) . 7_556 ?
O12 K4 O5A 142.96(18) . 7_556 ?
O9 K4 O3 116.11(9) . 7_556 ?
O8 K4 O3 76.41(11) . 7_556 ?
O6 K4 O3 79.89(14) . 7_556 ?
O16 K4 O3 109.09(9) . 7_556 ?
O5 K4 O3 123.74(10) . 7_556 ?
O12 K4 O3 162.72(9) . 7_556 ?
O5A K4 O3 52.20(19) 7_556 7_556 ?
O9 K4 O1 69.91(9) . 7_556 ?
O8 K4 O1 90.02(10) . 7_556 ?
O6 K4 O1 86.28(13) . 7_556 ?
O16 K4 O1 69.69(7) . 7_556 ?
O5 K4 O1 171.16(10) . 7_556 ?
O12 K4 O1 114.58(8) . 7_556 ?
O5A K4 O1 102.31(18) 7_556 7_556 ?
O3 K4 O1 50.53(9) 7_556 7_556 ?
O9 K4 C1 74.74(9) . 7_556 ?
O8 K4 C1 102.27(11) . 7_556 ?
O6 K4 C1 67.80(14) . 7_556 ?
O16 K4 C1 89.63(9) . 7_556 ?
O5 K4 C1 160.29(11) . 7_556 ?
O12 K4 C1 128.07(9) . 7_556 ?
O5A K4 C1 88.31(17) 7_556 7_556 ?
O3 K4 C1 41.37(9) 7_556 7_556 ?
O1 K4 C1 20.52(8) 7_556 7_556 ?
O9 K4 C2 97.87(9) . 7_556 ?
O8 K4 C2 95.17(11) . 7_556 ?
O6 K4 C2 64.42(14) . 7_556 ?
O16 K4 C2 109.58(9) . 7_556 ?
O5 K4 C2 136.19(11) . 7_556 ?
O12 K4 C2 153.04(9) . 7_556 ?
O5A K4 C2 63.25(17) 7_556 7_556 ?
O3 K4 C2 20.44(8) 7_556 7_556 ?
O1 K4 C2 41.23(9) 7_556 7_556 ?
C1 K4 C2 25.10(9) 7_556 7_556 ?
O9 K4 Sc1 32.52(5) . . ?
O8 K4 Sc1 100.15(9) . . ?
O6 K4 Sc1 106.46(10) . . ?
O16 K4 Sc1 33.72(5) . . ?
O5 K4 Sc1 104.52(8) . . ?
O12 K4 Sc1 34.86(5) . . ?
O5A K4 Sc1 177.81(17) 7_556 . ?
O3 K4 Sc1 129.90(8) 7_556 . ?
O1 K4 Sc1 79.85(6) 7_556 . ?
C1 K4 Sc1 93.87(7) 7_556 . ?
C2 K4 Sc1 118.94(7) 7_556 . ?
O15 C4 O16 126.3(3) . . ?
O15 C4 C3 120.3(3) . . ?
O16 C4 C3 113.4(3) . . ?
O15 C4 K2 46.37(18) . 1_545 ?
O16 C4 K2 161.1(2) . 1_545 ?
C3 C4 K2 76.47(17) . 1_545 ?
H2 O4 H1 106(3) . . ?
K3 O5 K4 95.31(12) . . ?
K3 O5 H8 98.9(3) . . ?
K4 O5 H8 95.1(3) . . ?
K3 O5 H5 98.9(3) . . ?
K4 O5 H5 136(2) . . ?
H8 O5 H5 123(3) . . ?
O14 C5 O11 125.9(4) . . ?
O14 C5 C6 119.5(3) . . ?
O11 C5 C6 114.6(3) . . ?
O13 C6 O12 126.4(3) . . ?
O13 C6 C5 119.4(3) . . ?
O12 C6 C5 114.2(3) . . ?
O13 C6 K2 42.80(19) . . ?
O12 C6 K2 151.9(2) . . ?
C5 C6 K2 83.06(19) . . ?
K4 O6 H4 102.8(3) . . ?
K4 O6 H3 102.8(3) . . ?
H4 O6 H3 116(4) . . ?
O18 C7 O19 126.6(3) . . ?
O18 C7 C7 116.9(3) . 2_656 ?
O19 C7 C7 116.5(3) . 2_656 ?
K4 O8 K3 99.78(14) . . ?
K4 O8 K2 84.39(10) . 4_546 ?
K3 O8 K2 73.30(10) . 4_546 ?
K4 O8 K1 89.00(11) . 3_445 ?
K3 O8 K1 156.81(13) . 3_445 ?
K2 O8 K1 129.28(11) 4_546 3_445 ?
K4 O8 H10 103.6(3) . . ?
K3 O8 H10 102.7(3) . . ?
K2 O8 H10 38.7(4) 4_546 . ?
K1 O8 H10 95.9(4) 3_445 . ?
K4 O8 H9 103.6(3) . . ?
K3 O8 H9 102.7(3) . . ?
K2 O8 H9 171.7(3) 4_546 . ?
K1 O8 H9 54.2(4) 3_445 . ?
H10 O8 H9 138.6(7) . . ?
C2 O10 Sc1 119.2(2) . . ?
C2 O10 K1 107.8(2) . . ?
Sc1 O10 K1 105.30(9) . . ?
C5 O11 Sc1 120.4(2) . . ?
C5 O11 K1 141.3(2) . . ?
Sc1 O11 K1 97.49(9) . . ?
C6 O12 Sc1 117.9(2) . . ?
C6 O12 K2 123.2(2) . 4_546 ?
Sc1 O12 K2 100.94(9) . 4_546 ?
C6 O12 K4 119.0(2) . . ?
Sc1 O12 K4 97.95(8) . . ?
K2 O12 K4 92.29(7) 4_546 . ?
C6 O13 K2 118.9(3) . . ?
C5 O14 K2 113.0(3) . . ?
C5 O14 K3 146.6(4) . 3 ?
K2 O14 K3 74.76(8) . 3 ?
C4 O15 K2 115.0(2) . 1_545 ?
C4 O15 K1 123.7(2) . 3_445 ?
K2 O15 K1 100.27(9) 1_545 3_445 ?
C4 O16 Sc1 120.2(2) . . ?
C4 O16 K4 125.5(2) . . ?
Sc1 O16 K4 102.36(9) . . ?
C4 O16 K2 111.72(19) . 4_546 ?
Sc1 O16 K2 98.25(8) . 4_546 ?
K4 O16 K2 92.26(7) . 4_546 ?
C3 O17 K2 119.9(2) . 1_545 ?
C3 O17 K3 127.8(3) . 3_545 ?
K2 O17 K3 83.93(9) 1_545 3_545 ?
C7 O18 Sc1 115.5(2) . 2_656 ?
C7 O18 K1 128.0(2) . 2_656 ?
Sc1 O18 K1 100.31(8) 2_656 2_656 ?
C7 O19 Sc1 119.7(2) . . ?
C7 O19 K2 135.6(2) . 4_546 ?
Sc1 O19 K2 104.36(9) . 4_546 ?
C1 O9 Sc1 120.9(3) . . ?
C1 O9 K4 133.6(2) . . ?
Sc1 O9 K4 105.46(10) . . ?
K1 O7 H7 96.2(6) . . ?
K1 O7 H6 96.2(6) . . ?
H7 O7 H6 117(4) . . ?
K4 O5A H12A 93(8) 7_556 . ?
K4 O5A H11A 96(8) 7_556 . ?
H12A O5A H11A 119(4) . . ?
H12B O5B H11B 116(4) . . ?

loop_
_geom_bond_atom_site_label_1
_geom_bond_atom_site_label_2
_geom_bond_distance
_geom_bond_site_symmetry_2
_geom_bond_publ_flag
Sc1 O9 2.186(3) . ?
Sc1 O11 2.190(3) . ?
Sc1 O2 2.204(2) . ?
Sc1 O10 2.206(2) . ?
Sc1 O19 2.211(2) . ?
Sc1 O16 2.227(2) . ?
Sc1 O12 2.262(2) . ?
Sc1 O18 2.332(2) 2_656 ?
Sc1 K2 3.9064(10) 4_546 ?
Sc1 K4 3.9193(11) . ?
Sc1 K1 3.9396(11) . ?
K1 O10 2.733(3) . ?
K1 O1 2.777(3) 5_666 ?
K1 O18 2.786(2) 2_656 ?
K1 O15 2.813(3) 3 ?
K1 O3 2.842(4) 5_666 ?
K1 O7 2.850(9) . ?
K1 O11 3.002(3) . ?
K1 C2 3.341(4) . ?
K1 O8 3.429(4) 3 ?
K1 C1 3.433(4) 5_666 ?
K1 C2 3.454(4) 5_666 ?
C1 O1 1.234(5) . ?
C1 O9 1.249(5) . ?
C1 C2 1.530(6) . ?
C1 K4 3.515(4) 7_556 ?
O1 K4 3.220(4) 7_556 ?
K2 O13 2.667(3) . ?
K2 O17 2.701(3) 1_565 ?
K2 O19 2.718(2) 4_556 ?
K2 O12 2.784(2) 4_556 ?
K2 O15 2.796(3) 1_565 ?
K2 O16 2.905(2) 4_556 ?
K2 O14 2.930(3) . ?
K2 O8 3.335(4) 4_556 ?
K2 C6 3.438(4) . ?
K2 C3 3.479(3) 1_565 ?
K2 C4 3.499(3) 1_565 ?
K2 K3 3.6621(9) 3 ?
O2 C3 1.270(4) . ?
C2 O3 1.233(5) . ?
C2 O10 1.259(4) . ?
C2 K4 3.524(4) 7_556 ?
O3 K4 3.220(5) 7_556 ?
C3 O17 1.228(4) . ?
C3 C4 1.544(5) . ?
K3 O8 2.750(4) 2_556 ?
K3 O8 2.750(4) . ?
K3 O17 2.775(4) 4_556 ?
K3 O17 2.775(4) 3_455 ?
K3 O5 2.808(4) 2_556 ?
K3 O5 2.808(4) . ?
K3 O14 3.098(4) 3_445 ?
K3 O14 3.098(4) 4_546 ?
K3 K4 4.1958(10) . ?
K3 K4 4.1958(10) 2_556 ?
K4 O9 2.722(3) . ?
K4 O8 2.736(4) . ?
K4 O6 2.747(5) . ?
K4 O16 2.783(2) . ?
K4 O5 2.868(4) . ?
K4 O12 2.903(3) . ?
K4 O5A 2.944(9) 7_556 ?
C4 O15 1.231(4) . ?
C4 O16 1.268(4) . ?
O4 H2 0.951(2) . ?
O4 H1 0.951(2) . ?
O5 H8 0.949(2) . ?
O5 H5 0.950(2) . ?
C5 O14 1.229(5) . ?
C5 O11 1.269(5) . ?
C5 C6 1.540(5) . ?
C6 O13 1.234(4) . ?
C6 O12 1.259(4) . ?
O6 H4 0.950(2) . ?
O6 H3 0.950(2) . ?
C7 O18 1.245(4) . ?
C7 O19 1.253(4) . ?
C7 C7 1.525(6) 2_656 ?
O8 H10 0.949(2) . ?
O8 H9 0.949(2) . ?
O7 H7 0.950(2) . ?
O7 H6 0.950(2) . ?
O5A H12A 0.950(2) . ?
O5A H11A 0.950(2) . ?
O5B H12B 0.950(2) . ?
O5B H11B 0.950(2) . ?
